data_7011281
loop_
_publ_author_name
'Barbara Modec'
'Jurij V. Bren\<ci\<c'
'Jon Zubieta'

_publ_section_title
;
 A templated synthesis of tetranuclear polyoxoalkoxymolybdates(V).
 Bromo coordinated oxomolybdenum(V) clusters: known core structure with
 new ligands. Oxidation to the Lindquist anion
;
_journal_issue 7
_journal_name_full 'J. Chem. Soc., Dalton Trans.'
_journal_page_first 1500
_journal_page_last 1507
_journal_paper_doi 10.1039/b110062a
_journal_year 2002
_chemical_formula_sum 'C20 H38 Mo6 N4 O21'
_chemical_formula_weight 1246.18
_chemical_name_systematic
; 
Tetramethylpyrazinium(2+) nonadecaoxohexamolybdate(VI).
tetrametyhlpyrazine.ethanol (1/1/2)
;
_space_group_IT_number 2
_symmetry_cell_setting triclinic
_symmetry_space_group_name_Hall '-P 1'
_symmetry_space_group_name_H-M 'P -1'
_atom_sites_solution_hydrogens geom
_atom_sites_solution_primary direct
_atom_sites_solution_secondary difmap
_audit_creation_method SHELXL-97
_cell_angle_alpha 77.6940(4)
_cell_angle_beta 67.0360(4)
_cell_angle_gamma 67.1440(4)
_cell_formula_units_Z 1
_cell_length_a 8.66390(10)
_cell_length_b 10.82010(10)
_cell_length_c 11.05740(10)
_cell_measurement_reflns_used 3997
_cell_measurement_temperature 200(2)
_cell_measurement_theta_max 27.48
_cell_measurement_theta_min 1.00
_cell_volume 877.162(16)
_computing_cell_refinement 'DENZO-SMN (Otwinowski & Minor, 1997)'
_computing_data_collection 'DENZO-SMN (Otwinowski & Minor, 1997)'
_computing_data_reduction 'DENZO-SMN (Otwinowski & Minor, 1997)'
_computing_structure_refinement 'SHELXL-97 (Sheldrick, 1997)'
_computing_structure_solution 'SHELXS-97 (Sheldrick, 1990)'
_diffrn_ambient_temperature 200(2)
_diffrn_measured_fraction_theta_full 0.994
_diffrn_measured_fraction_theta_max 0.994
_diffrn_measurement_device_type 'Nonius Kappa CCD'
_diffrn_radiation_monochromator graphite
_diffrn_radiation_source 'fine-focus sealed tube'
_diffrn_radiation_type MoK\a
_diffrn_radiation_wavelength 0.71073
_diffrn_reflns_av_R_equivalents 0.0134
_diffrn_reflns_av_sigmaI/netI 0.0283
_diffrn_reflns_limit_h_max 11
_diffrn_reflns_limit_h_min -11
_diffrn_reflns_limit_k_max 14
_diffrn_reflns_limit_k_min -14
_diffrn_reflns_limit_l_max 14
_diffrn_reflns_limit_l_min -14
_diffrn_reflns_number 7765
_diffrn_reflns_theta_full 27.52
_diffrn_reflns_theta_max 27.52
_diffrn_reflns_theta_min 3.89
_exptl_absorpt_coefficient_mu 2.168
_exptl_absorpt_correction_type none
_exptl_crystal_colour 'yellow white'
_exptl_crystal_density_diffrn 2.359
_exptl_crystal_density_meas ?
_exptl_crystal_description block
_exptl_crystal_F_000 606
_exptl_crystal_size_max 0.1
_exptl_crystal_size_mid 0.06
_exptl_crystal_size_min 0.06
_refine_diff_density_max 0.641
_refine_diff_density_min -0.481
_refine_diff_density_rms 0.089
_refine_ls_extinction_coef 0.0042(4)
_refine_ls_extinction_expression Fc^*^=kFc[1+0.001xFc^2^\l^3^/sin(2\q)]^-1/4^
_refine_ls_extinction_method SHELXL
_refine_ls_goodness_of_fit_ref 1.082
_refine_ls_hydrogen_treatment constr
_refine_ls_matrix_type full
_refine_ls_number_parameters 239
_refine_ls_number_reflns 4020
_refine_ls_number_restraints 0
_refine_ls_restrained_S_all 1.082
_refine_ls_R_factor_all 0.0263
_refine_ls_R_factor_gt 0.0218
_refine_ls_shift/su_max 0.002
_refine_ls_shift/su_mean 0.000
_refine_ls_structure_factor_coef Fsqd
_refine_ls_weighting_details 'w=1/[\s^2^(Fo^2^)+(0.0235P)^2^+0.5839P] where P=(Fo^2^+2Fc^2^)/3'
_refine_ls_weighting_scheme calc
_refine_ls_wR_factor_gt 0.0535
_refine_ls_wR_factor_ref 0.0556
_reflns_number_gt 3608
_reflns_number_total 4020
_reflns_threshold_expression >2sigma(I)
_cod_data_source_file b110062a.txt
_cod_data_source_block 3
_cod_depositor_comments
;
The following automatic conversions were performed:

'_refine_ls_weighting_scheme' value 'calc
w=1/[\s^2^(Fo^2^)+(0.0235P)^2^+0.5839P] where P=(Fo^2^+2Fc^2^)/3' was
changed to 'calc'. New tag '_refine_ls_weighting_details' was
created. The value of the new tag was set to
'w=1/[\s^2^(Fo^2^)+(0.0235P)^2^+0.5839P] where P=(Fo^2^+2Fc^2^)/3'.

Automatic conversion script
Id: cif_fix_values 3143 2015-03-26 13:38:13Z robertas 
;
_cod_original_cell_volume 877.163(15)
_cod_database_code 7011281

loop_
_symmetry_equiv_pos_as_xyz
'x, y, z'
'-x, -y, -z'

loop_
_atom_site_label
_atom_site_type_symbol
_atom_site_fract_x
_atom_site_fract_y
_atom_site_fract_z
_atom_site_U_iso_or_equiv
_atom_site_adp_type
_atom_site_occupancy
_atom_site_calc_flag
_atom_site_refinement_flags
_atom_site_disorder_assembly
_atom_site_disorder_group
Mo01 Mo 0.91659(3) 0.18264(2) 0.11829(2) 0.02265(7) Uani 1 d . . .
Mo02 Mo 1.09686(3) -0.14447(2) 0.16299(2) 0.02353(7) Uani 1 d . . .
Mo03 Mo 1.28185(3) 0.01677(2) -0.10686(2) 0.02234(7) Uani 1 d . . .
O1 O 0.8637(3) 0.31426(19) 0.20258(19) 0.0346(4) Uani 1 d . . .
O2 O 1.1681(3) -0.25025(19) 0.28082(18) 0.0349(4) Uani 1 d . . .
O3 O 1.4871(2) 0.02592(19) -0.18872(18) 0.0322(4) Uani 1 d . . .
O4 O 0.7087(2) 0.13749(17) 0.18329(17) 0.0254(4) Uani 1 d . . .
O5 O 0.8608(2) 0.26507(16) -0.03845(18) 0.0272(4) Uani 1 d . . .
O6 O 1.0185(2) 0.03049(18) 0.22529(17) 0.0272(4) Uani 1 d . . .
O7 O 1.1663(2) 0.15734(18) 0.00537(18) 0.0277(4) Uani 1 d . . .
O8 O 1.0000 0.0000 0.0000 0.0176(4) Uani 1 d S . .
O9 O 0.8490(2) -0.12550(17) 0.22163(17) 0.0265(4) Uani 1 d . . .
O10 O 1.3082(2) -0.10920(18) 0.04162(17) 0.0268(4) Uani 1 d . . .
N1 N 1.5522(3) -0.47551(19) -0.1316(2) 0.0220(4) Uani 1 d . . .
H1 H 1.5857 -0.4598 -0.2158 0.026 Uiso 1 calc R . .
C11 C 1.6000(3) -0.4193(2) -0.0618(2) 0.0217(5) Uani 1 d . . .
C12 C 1.4536(3) -0.5558(2) -0.0746(2) 0.0214(5) Uani 1 d . . .
C13 C 1.7109(4) -0.3319(3) -0.1334(3) 0.0324(6) Uani 1 d . . .
H13A H 1.8238 -0.3710 -0.1200 0.049 Uiso 1 calc R . .
H13B H 1.6504 -0.2442 -0.1003 0.049 Uiso 1 calc R . .
H13C H 1.7297 -0.3245 -0.2257 0.049 Uiso 1 calc R . .
C14 C 1.4054(4) -0.6144(3) -0.1598(3) 0.0279(5) Uani 1 d . . .
H14A H 1.2781 -0.5883 -0.1323 0.042 Uiso 1 calc R . .
H14B H 1.4563 -0.7107 -0.1521 0.042 Uiso 1 calc R . .
H14C H 1.4508 -0.5820 -0.2498 0.042 Uiso 1 calc R . .
N2 N 1.5670(3) -0.1345(2) -0.47521(18) 0.0235(4) Uani 1 d . . .
C21 C 1.5854(3) 0.0816(2) -0.4983(2) 0.0233(5) Uani 1 d . . .
C22 C 1.6554(3) -0.0568(2) -0.4730(2) 0.0231(5) Uani 1 d . . .
C23 C 1.6722(4) 0.1753(3) -0.4930(3) 0.0322(6) Uani 1 d . . .
H23A H 1.7953 0.1457 -0.5479 0.048 Uiso 1 calc R . .
H23B H 1.6638 0.1756 -0.4038 0.048 Uiso 1 calc R . .
H23C H 1.6130 0.2645 -0.5237 0.048 Uiso 1 calc R . .
C24 C 1.8256(3) -0.1225(3) -0.4439(3) 0.0304(6) Uani 1 d . . .
H24A H 1.8093 -0.0965 -0.3608 0.046 Uiso 1 calc R . .
H24B H 1.9182 -0.0946 -0.5120 0.046 Uiso 1 calc R . .
H24C H 1.8585 -0.2184 -0.4402 0.046 Uiso 1 calc R . .
O11 O 1.3234(3) -0.5933(2) 0.4009(2) 0.0424(5) Uani 1 d . . .
H11 H 1.3706 -0.6709 0.4261 0.064 Uiso 1 calc R . .
C1 C 1.2564(4) -0.5070(3) 0.5052(3) 0.0324(6) Uani 1 d . . .
H1A H 1.1897 -0.4171 0.4785 0.039 Uiso 1 calc R . .
H1B H 1.3556 -0.5018 0.5219 0.039 Uiso 1 calc R . .
C2 C 1.1388(4) -0.5572(3) 0.6286(3) 0.0376(6) Uani 1 d . . .
H2A H 1.0388 -0.5601 0.6130 0.056 Uiso 1 calc R . .
H2B H 1.0972 -0.4979 0.6967 0.056 Uiso 1 calc R . .
H2C H 1.2049 -0.6459 0.6556 0.056 Uiso 1 calc R . .

loop_
_atom_site_aniso_label
_atom_site_aniso_U_11
_atom_site_aniso_U_22
_atom_site_aniso_U_33
_atom_site_aniso_U_23
_atom_site_aniso_U_13
_atom_site_aniso_U_12
Mo01 0.02665(12) 0.01877(12) 0.02290(12) -0.00752(8) -0.00598(9) -0.00746(8)
Mo02 0.02639(12) 0.02196(12) 0.01889(12) 0.00141(8) -0.00957(9) -0.00441(9)
Mo03 0.01952(11) 0.02427(12) 0.02255(12) -0.00372(8) -0.00338(8) -0.00951(8)
O1 0.0390(11) 0.0291(10) 0.0360(11) -0.0135(8) -0.0075(9) -0.0114(8)
O2 0.0378(11) 0.0340(10) 0.0267(10) 0.0053(8) -0.0154(8) -0.0053(8)
O3 0.0244(9) 0.0391(11) 0.0321(10) -0.0061(8) -0.0022(8) -0.0152(8)
O4 0.0240(9) 0.0240(9) 0.0233(9) -0.0066(7) -0.0024(7) -0.0064(7)
O5 0.0320(9) 0.0157(8) 0.0290(9) 0.0000(7) -0.0101(8) -0.0042(7)
O6 0.0320(9) 0.0297(9) 0.0206(9) -0.0060(7) -0.0107(7) -0.0074(7)
O7 0.0280(9) 0.0273(9) 0.0317(10) -0.0084(7) -0.0060(8) -0.0143(7)
O8 0.0204(11) 0.0158(11) 0.0162(11) -0.0019(8) -0.0060(9) -0.0056(9)
O9 0.0280(9) 0.0251(9) 0.0217(9) 0.0023(7) -0.0048(7) -0.0101(7)
O10 0.0230(9) 0.0297(9) 0.0274(9) -0.0013(7) -0.0114(7) -0.0063(7)
N1 0.0254(10) 0.0198(10) 0.0201(10) -0.0026(8) -0.0080(8) -0.0060(8)
C11 0.0205(11) 0.0185(11) 0.0254(12) -0.0038(9) -0.0073(9) -0.0054(9)
C12 0.0214(11) 0.0157(11) 0.0266(12) -0.0053(9) -0.0098(10) -0.0025(9)
C13 0.0363(15) 0.0362(15) 0.0293(14) -0.0065(11) -0.0035(11) -0.0225(12)
C14 0.0338(14) 0.0275(13) 0.0290(13) -0.0035(10) -0.0151(11) -0.0122(11)
N2 0.0259(10) 0.0258(10) 0.0167(10) -0.0037(8) -0.0029(8) -0.0098(8)
C21 0.0265(12) 0.0267(12) 0.0181(11) -0.0031(9) -0.0042(10) -0.0131(10)
C22 0.0235(12) 0.0283(13) 0.0154(11) -0.0047(9) -0.0039(9) -0.0077(10)
C23 0.0366(15) 0.0295(14) 0.0369(15) -0.0042(11) -0.0116(12) -0.0176(12)
C24 0.0273(13) 0.0322(14) 0.0289(14) -0.0021(11) -0.0087(11) -0.0081(11)
O11 0.0540(13) 0.0354(11) 0.0337(11) -0.0107(9) -0.0158(10) -0.0060(10)
C1 0.0440(16) 0.0213(12) 0.0348(15) -0.0012(11) -0.0189(12) -0.0088(11)
C2 0.0397(16) 0.0429(16) 0.0332(15) -0.0096(12) -0.0104(12) -0.0156(13)

loop_
_atom_type_symbol
_atom_type_description
_atom_type_scat_dispersion_real
_atom_type_scat_dispersion_imag
_atom_type_scat_source
C C 0.0033 0.0016 'International Tables Vol C Tables 4.2.6.8 and 6.1.1.4'
H H 0.0000 0.0000 'International Tables Vol C Tables 4.2.6.8 and 6.1.1.4'
N N 0.0061 0.0033 'International Tables Vol C Tables 4.2.6.8 and 6.1.1.4'
O O 0.0106 0.0060 'International Tables Vol C Tables 4.2.6.8 and 6.1.1.4'
Mo Mo -1.6832 0.6857 'International Tables Vol C Tables 4.2.6.8 and 6.1.1.4'

loop_
_geom_angle_atom_site_label_1
_geom_angle_atom_site_label_2
_geom_angle_atom_site_label_3
_geom_angle
_geom_angle_site_symmetry_1
_geom_angle_site_symmetry_3
_geom_angle_publ_flag
O1 Mo01 O4 104.14(9) . . ?
O1 Mo01 O5 103.67(9) . . ?
O4 Mo01 O5 89.09(8) . . ?
O1 Mo01 O6 102.84(9) . . ?
O4 Mo01 O6 88.60(8) . . ?
O5 Mo01 O6 153.14(7) . . ?
O1 Mo01 O7 102.60(8) . . ?
O4 Mo01 O7 153.26(7) . . ?
O5 Mo01 O7 85.29(8) . . ?
O6 Mo01 O7 84.83(8) . . ?
O1 Mo01 O8 178.02(7) . . ?
O4 Mo01 O8 77.75(5) . . ?
O5 Mo01 O8 76.84(5) . . ?
O6 Mo01 O8 76.52(5) . . ?
O7 Mo01 O8 75.51(5) . . ?
O2 Mo02 O9 103.35(9) . . ?
O2 Mo02 O10 103.15(9) . . ?
O9 Mo02 O10 153.49(7) . . ?
O2 Mo02 O6 103.45(9) . . ?
O9 Mo02 O6 86.87(8) . . ?
O10 Mo02 O6 87.48(8) . . ?
O2 Mo02 O5 102.82(9) . 2_755 ?
O9 Mo02 O5 87.30(8) . 2_755 ?
O10 Mo02 O5 86.40(8) . 2_755 ?
O6 Mo02 O5 153.73(7) . 2_755 ?
O2 Mo02 O8 179.64(7) . . ?
O9 Mo02 O8 76.78(5) . . ?
O10 Mo02 O8 76.71(5) . . ?
O6 Mo02 O8 76.88(5) . . ?
O5 Mo02 O8 76.85(5) 2_755 . ?
O3 Mo03 O7 104.59(8) . . ?
O3 Mo03 O10 104.14(9) . . ?
O7 Mo03 O10 89.34(8) . . ?
O3 Mo03 O9 102.73(9) . 2_755 ?
O7 Mo03 O9 88.90(8) . 2_755 ?
O10 Mo03 O9 152.63(7) . 2_755 ?
O3 Mo03 O4 102.35(8) . 2_755 ?
O7 Mo03 O4 153.06(7) . 2_755 ?
O10 Mo03 O4 84.69(8) . 2_755 ?
O9 Mo03 O4 84.60(8) 2_755 2_755 ?
O3 Mo03 O8 177.95(6) . . ?
O7 Mo03 O8 77.32(5) . . ?
O10 Mo03 O8 76.53(5) . . ?
O9 Mo03 O8 76.44(5) 2_755 . ?
O4 Mo03 O8 75.74(5) 2_755 . ?
Mo01 O4 Mo03 116.46(8) . 2_755 ?
Mo01 O5 Mo02 116.37(8) . 2_755 ?
Mo02 O6 Mo01 116.40(8) . . ?
Mo03 O7 Mo01 117.22(8) . . ?
Mo02 O8 Mo02 180.0 . 2_755 ?
Mo02 O8 Mo01 89.874(7) . 2_755 ?
Mo02 O8 Mo01 90.126(7) 2_755 2_755 ?
Mo02 O8 Mo01 90.126(7) . . ?
Mo02 O8 Mo01 89.874(7) 2_755 . ?
Mo01 O8 Mo01 180.0 2_755 . ?
Mo02 O8 Mo03 90.063(7) . 2_755 ?
Mo02 O8 Mo03 89.937(7) 2_755 2_755 ?
Mo01 O8 Mo03 89.956(7) 2_755 2_755 ?
Mo01 O8 Mo03 90.044(7) . 2_755 ?
Mo02 O8 Mo03 89.937(7) . . ?
Mo02 O8 Mo03 90.063(7) 2_755 . ?
Mo01 O8 Mo03 90.044(7) 2_755 . ?
Mo01 O8 Mo03 89.956(7) . . ?
Mo03 O8 Mo03 180.0 2_755 . ?
Mo02 O9 Mo03 116.63(8) . 2_755 ?
Mo03 O10 Mo02 116.69(8) . . ?
C11 N1 C12 122.1(2) . . ?
N1 C11 C12 119.3(2) . 2_845 ?
N1 C11 C13 118.6(2) . . ?
C12 C11 C13 122.1(2) 2_845 . ?
N1 C12 C11 118.6(2) . 2_845 ?
N1 C12 C14 118.8(2) . . ?
C11 C12 C14 122.6(2) 2_845 . ?
C21 N2 C22 121.6(2) 2_854 . ?
N2 C21 C22 119.6(2) 2_854 . ?
N2 C21 C23 118.4(2) 2_854 . ?
C22 C21 C23 122.0(2) . . ?
N2 C22 C21 118.8(2) . . ?
N2 C22 C24 118.9(2) . . ?
C21 C22 C24 122.3(2) . . ?
O11 C1 C2 111.4(2) . . ?

loop_
_geom_bond_atom_site_label_1
_geom_bond_atom_site_label_2
_geom_bond_distance
_geom_bond_site_symmetry_2
_geom_bond_publ_flag
Mo01 O1 1.6828(18) . ?
Mo01 O4 1.8773(17) . ?
Mo01 O5 1.9217(18) . ?
Mo01 O6 1.9353(18) . ?
Mo01 O7 1.9725(17) . ?
Mo01 O8 2.32238(19) . ?
Mo02 O2 1.6826(18) . ?
Mo02 O9 1.9237(17) . ?
Mo02 O10 1.9253(17) . ?
Mo02 O6 1.9266(17) . ?
Mo02 O5 1.9323(18) 2_755 ?
Mo02 O8 2.3143(2) . ?
Mo03 O3 1.6837(17) . ?
Mo03 O7 1.8730(17) . ?
Mo03 O10 1.9242(17) . ?
Mo03 O9 1.9314(17) 2_755 ?
Mo03 O4 1.9868(17) 2_755 ?
Mo03 O8 2.3224(2) . ?
O4 Mo03 1.9868(17) 2_755 ?
O5 Mo02 1.9323(18) 2_755 ?
O8 Mo02 2.3143(2) 2_755 ?
O8 Mo01 2.32238(19) 2_755 ?
O8 Mo03 2.3224(2) 2_755 ?
O9 Mo03 1.9314(17) 2_755 ?
N1 C11 1.335(3) . ?
N1 C12 1.344(3) . ?
C11 C12 1.393(3) 2_845 ?
C11 C13 1.495(3) . ?
C12 C11 1.393(3) 2_845 ?
C12 C14 1.494(3) . ?
N2 C21 1.342(3) 2_854 ?
N2 C22 1.348(3) . ?
C21 N2 1.342(3) 2_854 ?
C21 C22 1.392(3) . ?
C21 C23 1.499(3) . ?
C22 C24 1.497(3) . ?
O11 C1 1.434(3) . ?
C1 C2 1.491(4) . ?
